data_4336235
loop_
_publ_author_name
'Thorsten Schr\"oder'
'Stefan Schwarzm\"uller'
'Christian Stiewe'
'Johannes de Boor'
'Markus H\"olzel'
'Oliver Oeckler'

_publ_contact_author_address
;
Institut f\"ur Mineralogie, Kristallographie und Materialwissenschaft
Universit\"at Leipzig
Scharnhorststr. 20
04275 Leipzig, Germany
;
_publ_contact_author_email oliver.oeckler@gmx.de
_publ_contact_author_fax +49/341/97-36299
_publ_contact_author_name
;
Prof. Dr. Oliver Oeckler
;
_publ_contact_author_phone +49/341/97-36251
_publ_section_title
;
 The Solid Solution Series (GeTe)x(LiSbTe2)2 (1 <=x<= 11) and the
 Thermoelectric Properties of (GeTe)11(LiSbTe2)2
;
_journal_name_full 'Inorganic Chemistry'
_journal_page_first 11288
_journal_page_last 11294
_journal_paper_doi 10.1021/ic401516m
_journal_volume 52
_journal_year 2013
_chemical_formula_moiety 'Ge0.6 Li0.2 Sb0.2 Te'
_chemical_formula_sum 'Ge0.6 Li0.2 Sb0.2 Te'
_chemical_formula_weight 196.9
_chemical_name_common 'germanium lithium antimony telluride'
_chemical_name_systematic
; 
germanium lithium antimony telluride
;
_space_group_IT_number 160
_symmetry_cell_setting trigonal
_symmetry_Int_Tables_number 160
_symmetry_space_group_name_Hall 'R 3 -2"'
_symmetry_space_group_name_H-M 'R 3 m :H'
_audit_creation_method 'TOPAS ACADEMIC 4.1 + PLATON'
_cell_angle_alpha 90
_cell_angle_beta 90
_cell_angle_gamma 120
_cell_formula_units_Z 3
_cell_length_a 4.24590(7)
_cell_length_b 4.24590(7)
_cell_length_c 10.4382(2)
_cell_measurement_temperature 293(2)
_cell_volume 162.966(5)
_computing_molecular_graphics 'Diamond 3.1b'
_computing_publication_material 'TOPAS ACADEMIC 4.1'
_computing_structure_refinement 'TOPAS ACADEMIC 4.1'
_computing_structure_solution model
_diffrn_ambient_temperature 293(2)
_diffrn_measurement_device_type 'Huber G670'
_diffrn_radiation_monochromator Ge-111
_diffrn_radiation_probe x-ray
_diffrn_radiation_type 'Cu K\a~1~'
_diffrn_radiation_wavelength 1.54051
_exptl_absorpt_coefficient_mu 132.39
_exptl_absorpt_correction_type none
_exptl_absorpt_process_details
;
none
;
_exptl_crystal_density_diffrn 6.019
_exptl_crystal_F_000 246
_pd_calc_method 'Rietveld Refinement'
_pd_char_colour metallic_light_grey
_pd_char_particle_morphology powder
_pd_meas_number_of_points 15601
_pd_proc_ls_prof_R_factor 0.02089
_pd_proc_ls_prof_wR_factor 0.03568
_pd_proc_number_of_points 15601
_refine_ls_goodness_of_fit_all 1.163
_refine_ls_matrix_type full
_refine_ls_number_constraints 2
_refine_ls_number_parameters 25
_refine_ls_number_restraints 0
_refine_ls_R_Fsqd_factor 0.01625
_refine_ls_shift/su_max 0.00
_refine_ls_shift/su_mean 0.00
_reflns_d_resolution_high 3.47941
_reflns_d_resolution_low 1.00198
_reflns_limit_h_max 3
_reflns_limit_h_min 0
_reflns_limit_k_max 3
_reflns_limit_k_min 0
_reflns_limit_l_max 12
_reflns_limit_l_min 0
_reflns_number_total 34
_cod_data_source_file ic401516m_si_006.cif
_cod_data_source_block TSSS68
_cod_original_cell_volume 162.966(7)
_cod_original_sg_symbol_H-M 'R 3 m'
_cod_database_code 4336235
_pd_proc_ls_prof_r_expected 0.03068

loop_
_symmetry_equiv_pos_site_id
_symmetry_equiv_pos_as_xyz
1 x,y,z
2 -y,x-y,z
3 -x+y,-x,z
4 -y,-x,z
5 x,x-y,z
6 -x+y,y,z
7 1/3+x,2/3+y,2/3+z
8 1/3-y,2/3+x-y,2/3+z
9 1/3-x+y,2/3-x,2/3+z
10 1/3-y,2/3-x,2/3+z
11 1/3+x,2/3+x-y,2/3+z
12 1/3-x+y,2/3+y,2/3+z
13 2/3+x,1/3+y,1/3+z
14 2/3-y,1/3+x-y,1/3+z
15 2/3-x+y,1/3-x,1/3+z
16 2/3-y,1/3-x,1/3+z
17 2/3+x,1/3+x-y,1/3+z
18 2/3-x+y,1/3+y,1/3+z

loop_
_atom_site_label
_atom_site_type_symbol
_atom_site_symmetry_multiplicity
_atom_site_fract_x
_atom_site_fract_y
_atom_site_fract_z
_atom_site_occupancy
_atom_site_B_iso_or_equiv
Te Te 3 0 0 0 1 1.74(4)
Ge Ge 3 0 0 0.4862(5) 0.6 2.61(7)
Li Li 3 0 0 0.4862(5) 0.2 2.61(7)
Sb Sb 3 0 0 0.4862(5) 0.2 2.61(7)

loop_
_atom_type_symbol
_atom_type_description
_atom_type_scat_dispersion_real
_atom_type_scat_dispersion_imag
_atom_type_scat_source
Te Te -0.1759 6.3531 'International Tables Vol C Tables 4.2.6.8 and 6.1.1.4'
Sb Sb -0.0562 5.8946 'International Tables Vol C Tables 4.2.6.8 and 6.1.1.4'
Li Li 0.0008 0.0003 'International Tables Vol C Tables 4.2.6.8 and 6.1.1.4'
Ge Ge -1.0885 0.8855 'International Tables Vol C Tables 4.2.6.8 and 6.1.1.4'

loop_
_geom_angle_atom_site_label_1
_geom_angle_atom_site_label_2
_geom_angle_atom_site_label_3
_geom_angle
_geom_angle_site_symmetry_1
_geom_angle_site_symmetry_3
_geom_angle_publ_flag
Sb Te Sb 93.06(8) 7_444 7_544 yes
Sb Te Sb 93.06(8) 7_444 7_554 yes
Sb Te Sb 93.06(8) 7_544 7_554 yes
Te Sb Te 86.74(11) 7_445 7_545 yes
Te Sb Te 86.74(11) 7_445 7_555 yes
Te Sb Te 86.74(11) 7_545 7_555 yes
Te Ge Te 86.74(11) 7_445 7_545 yes
Te Ge Te 86.74(11) 7_445 7_555 yes
Te Ge Te 86.74(11) 7_545 7_555 yes

loop_
_geom_bond_atom_site_label_1
_geom_bond_atom_site_label_2
_geom_bond_distance
_geom_bond_site_symmetry_2
_geom_bond_publ_flag
Te Sb 2.925(3) 7_444 yes
Te Sb 2.925(3) 7_544 yes
Te Sb 2.925(3) 7_554 yes
